data_1519984
loop_
_publ_author_name
'Callear, Samantha K.'
'Hursthouse, Michael B.'

_publ_section_title
;
 Toluidinium fumarate
;
_journal_name_full 'Crystal Structure Report Archive'
_journal_page_first 563
_journal_year 2008
_chemical_formula_sum 'C11 H13 N O4'
_chemical_formula_weight 223.22
_chemical_name_systematic
;
Toluidinium fumarate
;
_space_group_IT_number 14
_symmetry_cell_setting monoclinic
_symmetry_space_group_name_Hall '-P 2yn'
_symmetry_space_group_name_H-M 'P 1 21/n 1'
_atom_sites_solution_hydrogens geom
_atom_sites_solution_primary direct
_atom_sites_solution_secondary difmap
_cell_angle_alpha 90.00
_cell_angle_beta 95.173(3)
_cell_angle_gamma 90.00
_cell_formula_units_Z 8
_cell_length_a 9.2008(3)
_cell_length_b 23.6311(10)
_cell_length_c 10.4061(4)
_cell_measurement_reflns_used 3319
_cell_measurement_temperature 260(2)
_cell_measurement_theta_max 23.26
_cell_measurement_theta_min 1.00
_cell_volume 2253.33(15)
_computing_cell_refinement 'DENZO (Otwinowski & Minor, 1997) & COLLECT (Hooft, R.W.W., 1998)'
_computing_data_collection 'COLLECT (Hooft, R.W.W., 1998)'
_computing_data_reduction 'DENZO (Otwinowski & Minor, 1997) & COLLECT (Hooft, R.W.W., 1998)'
_computing_structure_refinement 'SHELXL-97 (Sheldrick, 1997)'
_diffrn_ambient_temperature 120(2)
_diffrn_detector_area_resol_mean 9.091
_diffrn_measured_fraction_theta_full 0.995
_diffrn_measured_fraction_theta_max 0.995
_diffrn_measurement_device_type 'Bruker-Nonius 95mm CCD camera on \k-goniostat'
_diffrn_measurement_method '\f & \w scans'
_diffrn_radiation_monochromator graphite
_diffrn_radiation_source 'Bruker-Nonius FR591 rotating anode'
_diffrn_radiation_type MoK\a
_diffrn_radiation_wavelength 0.71073
_diffrn_reflns_av_R_equivalents 0.0796
_diffrn_reflns_av_sigmaI/netI 0.0560
_diffrn_reflns_limit_h_max 10
_diffrn_reflns_limit_h_min -10
_diffrn_reflns_limit_k_max 26
_diffrn_reflns_limit_k_min -24
_diffrn_reflns_limit_l_max 11
_diffrn_reflns_limit_l_min -11
_diffrn_reflns_number 22244
_diffrn_reflns_theta_full 23.27
_diffrn_reflns_theta_max 23.27
_diffrn_reflns_theta_min 2.96
_exptl_absorpt_coefficient_mu 0.101
_exptl_absorpt_correction_T_max 0.9960
_exptl_absorpt_correction_T_min 0.9684
_exptl_absorpt_correction_type multi-scan
_exptl_absorpt_process_details 'SADABS V2.10 (Sheldrick, G.M., 2003)'
_exptl_crystal_colour colourless
_exptl_crystal_density_diffrn 1.316
_exptl_crystal_density_method 'not measured'
_exptl_crystal_description plate
_exptl_crystal_F_000 944
_exptl_crystal_size_max 0.32
_exptl_crystal_size_mid 0.15
_exptl_crystal_size_min 0.04
_refine_diff_density_max 0.196
_refine_diff_density_min -0.202
_refine_diff_density_rms 0.045
_refine_ls_extinction_coef 0.0041(8)
_refine_ls_extinction_expression Fc^*^=kFc[1+0.001xFc^2^\l^3^/sin(2\q)]^-1/4^
_refine_ls_extinction_method SHELXL
_refine_ls_goodness_of_fit_ref 0.983
_refine_ls_hydrogen_treatment constr
_refine_ls_matrix_type full
_refine_ls_number_parameters 301
_refine_ls_number_reflns 3232
_refine_ls_number_restraints 0
_refine_ls_restrained_S_all 0.983
_refine_ls_R_factor_all 0.0816
_refine_ls_R_factor_gt 0.0429
_refine_ls_shift/su_max 0.046
_refine_ls_shift/su_mean 0.002
_refine_ls_structure_factor_coef Fsqd
_refine_ls_weighting_details 'calc w=1/[\s^2^(Fo^2^)+(0.0495P)^2^+1.0777P] where P=(Fo^2^+2Fc^2^)/3'
_refine_ls_weighting_scheme calc
_refine_ls_wR_factor_gt 0.0901
_refine_ls_wR_factor_ref 0.1067
_reflns_number_gt 2215
_reflns_number_total 3232
_reflns_threshold_expression >2sigma(I)
_cod_data_source_file eCrystal-563.cif
_cod_data_source_block 06skc0062p21n
_cod_depositor_comments
;
Citation :
Callear, Samantha K. and Hursthouse, Michael B. (2008) 
University of Southampton, Crystal Structure Report Archive. 
(doi:10.5258/ecrystals/563)

More at:
http://ecrystals.chem.soton.ac.uk/563/
;
_cod_original_sg_symbol_H-M P21/n
_cod_database_code 1519984

loop_
_symmetry_equiv_pos_as_xyz
'x, y, z'
'-x+1/2, y+1/2, -z+1/2'
'-x, -y, -z'
'x-1/2, -y-1/2, z-1/2'

loop_
_atom_site_label
_atom_site_type_symbol
_atom_site_fract_x
_atom_site_fract_y
_atom_site_fract_z
_atom_site_U_iso_or_equiv
_atom_site_adp_type
_atom_site_occupancy
_atom_site_symmetry_multiplicity
_atom_site_calc_flag
_atom_site_refinement_flags
_atom_site_disorder_assembly
_atom_site_disorder_group
C1 C 0.1141(2) -0.00360(11) 0.6196(2) 0.0190(6) Uani 1 1 d . . .
C2 C 0.2300(2) -0.00020(11) 0.5290(2) 0.0195(6) Uani 1 1 d . . .
H2 H 0.2750 0.0346 0.5188 0.023 Uiso 1 1 calc R . .
C3 C 0.2725(2) -0.04347(10) 0.4629(2) 0.0205(6) Uani 1 1 d . . .
H3 H 0.2263 -0.0781 0.4710 0.025 Uiso 1 1 calc R . .
C4 C 0.3915(2) -0.03941(11) 0.3753(2) 0.0209(6) Uani 1 1 d . . .
O1A O 0.04779(16) -0.04828(7) 0.63425(15) 0.0239(4) Uani 1 1 d . . .
O1B O 0.09033(16) 0.04376(7) 0.67686(16) 0.0224(4) Uani 1 1 d . . .
H1 H 0.0275 0.0391 0.7270 0.034 Uiso 0.50 1 calc PR . .
O4A O 0.45560(17) -0.08268(7) 0.34431(16) 0.0274(4) Uani 1 1 d . . .
O4B O 0.41965(16) 0.01143(7) 0.33861(15) 0.0214(4) Uani 1 1 d . . .
H4 H 0.4875 0.0106 0.2927 0.032 Uiso 0.50 1 calc PR . .
C21 C 0.2704(3) 0.25119(12) 0.3074(3) 0.0414(8) Uani 1 1 d . . .
C22 C 0.3569(3) 0.20852(13) 0.3648(3) 0.0445(8) Uani 1 1 d . . .
H22 H 0.4365 0.2182 0.4220 0.053 Uiso 1 1 calc R . .
C23 C 0.3281(3) 0.15188(11) 0.3391(3) 0.0359(7) Uani 1 1 d . . .
H23 H 0.3874 0.1238 0.3782 0.043 Uiso 1 1 calc R . .
C24 C 0.2102(2) 0.13813(10) 0.2547(2) 0.0225(6) Uani 1 1 d . . .
C25 C 0.1212(3) 0.17932(11) 0.1983(3) 0.0353(7) Uani 1 1 d . . .
H25 H 0.0409 0.1695 0.1420 0.042 Uiso 1 1 calc R . .
C26 C 0.1515(3) 0.23548(12) 0.2257(3) 0.0428(8) Uani 1 1 d . . .
H26 H 0.0901 0.2633 0.1881 0.051 Uiso 1 1 calc R . .
C27 C 0.3052(4) 0.31278(13) 0.3356(4) 0.0681(11) Uani 1 1 d . . .
H27A H 0.2851 0.3215 0.4224 0.102 Uiso 1 1 calc R . .
H27B H 0.2462 0.3362 0.2764 0.102 Uiso 1 1 calc R . .
H27C H 0.4065 0.3197 0.3260 0.102 Uiso 1 1 calc R . .
N24 N 0.1781(2) 0.07839(8) 0.2255(2) 0.0225(5) Uani 1 1 d . . .
H24A H 0.2580 0.0578 0.2447 0.038(8) Uiso 1 1 calc R . .
H24B H 0.1492 0.0747 0.1419 0.050(9) Uiso 1 1 calc R . .
H24C H 0.1075 0.0665 0.2721 0.046(9) Uiso 1 1 calc R . .
C31 C 0.5717(2) 0.04888(10) 0.0912(2) 0.0186(6) Uani 1 1 d . . .
C32 C 0.6816(2) 0.05394(9) -0.0044(2) 0.0193(6) Uani 1 1 d . . .
H32 H 0.6488 0.0586 -0.0909 0.023 Uiso 1 1 calc R . .
C33 C 0.8236(2) 0.05218(9) 0.0279(2) 0.0185(6) Uani 1 1 d . . .
H33 H 0.8559 0.0477 0.1146 0.022 Uiso 1 1 calc R . .
C34 C 0.9345(3) 0.05693(10) -0.0665(2) 0.0186(6) Uani 1 1 d . . .
O31A O 0.61656(16) 0.02330(7) 0.19708(15) 0.0222(4) Uani 1 1 d . . .
H31 H 0.5481 0.0192 0.2416 0.033 Uiso 0.50 1 calc PR . .
O31B O 0.44639(16) 0.06768(7) 0.06686(15) 0.0235(4) Uani 1 1 d . . .
O34A O 0.88861(15) 0.04386(7) -0.18361(15) 0.0222(4) Uani 1 1 d . . .
H34 H 0.9571 0.0448 -0.2289 0.033 Uiso 0.50 1 calc PR . .
O34B O 1.06137(16) 0.07141(7) -0.03162(15) 0.0237(4) Uani 1 1 d . . .
C41 C 0.7552(3) -0.27514(11) 0.2111(3) 0.0356(7) Uani 1 1 d . . .
C42 C 0.7920(3) -0.23911(12) 0.3130(3) 0.0437(8) Uani 1 1 d . . .
H42 H 0.8351 -0.2538 0.3902 0.052 Uiso 1 1 calc R . .
C43 C 0.7658(3) -0.18140(12) 0.3026(3) 0.0386(8) Uani 1 1 d . . .
H43 H 0.7915 -0.1576 0.3721 0.046 Uiso 1 1 calc R . .
C44 C 0.7019(2) -0.15983(10) 0.1890(2) 0.0220(6) Uani 1 1 d . . .
C45 C 0.6646(3) -0.19458(12) 0.0861(3) 0.0366(7) Uani 1 1 d . . .
H45 H 0.6215 -0.1798 0.0090 0.044 Uiso 1 1 calc R . .
C46 C 0.6917(3) -0.25208(12) 0.0984(3) 0.0434(8) Uani 1 1 d . . .
H46 H 0.6663 -0.2757 0.0286 0.052 Uiso 1 1 calc R . .
C47 C 0.7825(3) -0.33789(12) 0.2231(3) 0.0550(9) Uani 1 1 d . . .
H47A H 0.6918 -0.3578 0.2069 0.083 Uiso 1 1 calc R . .
H47B H 0.8248 -0.3464 0.3086 0.083 Uiso 1 1 calc R . .
H47C H 0.8482 -0.3494 0.1614 0.083 Uiso 1 1 calc R . .
N44 N 0.67102(19) -0.09910(8) 0.18009(19) 0.0231(5) Uani 1 1 d . . .
H44A H 0.7520 -0.0797 0.2038 0.035 Uiso 1 1 calc R . .
H44B H 0.6025 -0.0904 0.2319 0.035 Uiso 1 1 calc R . .
H44C H 0.6398 -0.0903 0.0991 0.035 Uiso 1 1 calc R . .

loop_
_atom_site_aniso_label
_atom_site_aniso_U_11
_atom_site_aniso_U_22
_atom_site_aniso_U_33
_atom_site_aniso_U_23
_atom_site_aniso_U_13
_atom_site_aniso_U_12
C1 0.0148(13) 0.0265(17) 0.0151(14) -0.0002(12) -0.0014(10) 0.0005(11)
C2 0.0166(13) 0.0248(15) 0.0172(14) 0.0010(12) 0.0017(11) -0.0018(10)
C3 0.0187(13) 0.0234(15) 0.0194(14) 0.0033(12) 0.0024(11) -0.0021(11)
C4 0.0191(13) 0.0275(17) 0.0157(14) 0.0004(13) -0.0015(10) -0.0007(12)
O1A 0.0201(9) 0.0267(11) 0.0255(10) 0.0006(8) 0.0054(7) -0.0037(8)
O1B 0.0184(10) 0.0288(11) 0.0211(10) -0.0039(9) 0.0074(7) -0.0014(7)
O4A 0.0275(10) 0.0256(11) 0.0301(11) -0.0005(8) 0.0090(8) 0.0048(8)
O4B 0.0184(9) 0.0249(11) 0.0219(11) 0.0028(8) 0.0080(7) 0.0005(7)
C21 0.0515(19) 0.0255(18) 0.048(2) -0.0043(15) 0.0100(16) -0.0035(14)
C22 0.0401(17) 0.039(2) 0.052(2) -0.0169(16) -0.0060(15) -0.0080(14)
C23 0.0300(16) 0.0280(17) 0.048(2) -0.0064(14) -0.0039(14) 0.0003(12)
C24 0.0218(13) 0.0213(15) 0.0256(16) -0.0023(12) 0.0090(11) -0.0039(11)
C25 0.0351(16) 0.0295(18) 0.0398(18) -0.0002(14) -0.0051(13) 0.0023(13)
C26 0.0510(19) 0.0287(18) 0.048(2) -0.0007(15) 0.0000(16) 0.0054(14)
C27 0.086(3) 0.028(2) 0.090(3) -0.0130(19) 0.009(2) -0.0088(18)
N24 0.0188(11) 0.0253(13) 0.0241(14) -0.0015(10) 0.0047(10) -0.0008(10)
C31 0.0196(14) 0.0171(14) 0.0191(15) -0.0038(12) 0.0026(11) -0.0059(11)
C32 0.0219(14) 0.0203(14) 0.0158(14) 0.0016(11) 0.0020(10) 0.0011(10)
C33 0.0233(14) 0.0184(14) 0.0139(14) 0.0000(11) 0.0021(11) -0.0001(10)
C34 0.0223(14) 0.0156(14) 0.0184(16) 0.0021(11) 0.0038(11) 0.0033(11)
O31A 0.0181(9) 0.0308(10) 0.0184(10) 0.0062(8) 0.0055(7) 0.0019(8)
O31B 0.0159(9) 0.0289(11) 0.0261(11) 0.0034(8) 0.0034(7) 0.0034(7)
O34A 0.0181(9) 0.0317(11) 0.0175(10) -0.0014(8) 0.0051(7) -0.0010(8)
O34B 0.0157(9) 0.0304(11) 0.0252(10) -0.0009(8) 0.0021(7) -0.0023(7)
C41 0.0359(17) 0.0251(17) 0.047(2) 0.0031(15) 0.0083(14) 0.0038(13)
C42 0.055(2) 0.0314(19) 0.042(2) 0.0115(16) -0.0059(15) 0.0077(15)
C43 0.0542(19) 0.0293(18) 0.0306(18) -0.0004(14) -0.0054(14) 0.0042(14)
C44 0.0199(13) 0.0172(15) 0.0295(17) 0.0013(12) 0.0060(11) 0.0009(11)
C45 0.0472(18) 0.0296(18) 0.0318(18) -0.0005(14) -0.0035(14) 0.0010(13)
C46 0.059(2) 0.0259(18) 0.044(2) -0.0083(15) 0.0019(16) 0.0021(14)
C47 0.059(2) 0.0263(19) 0.080(3) 0.0095(17) 0.0103(18) 0.0052(15)
N44 0.0196(11) 0.0241(13) 0.0259(13) 0.0002(10) 0.0033(9) 0.0016(9)

loop_
_atom_type_symbol
_atom_type_description
_atom_type_scat_dispersion_real
_atom_type_scat_dispersion_imag
_atom_type_scat_source
C C 0.0033 0.0016 'International Tables Vol C Tables 4.2.6.8 and 6.1.1.4'
H H 0.0000 0.0000 'International Tables Vol C Tables 4.2.6.8 and 6.1.1.4'
N N 0.0061 0.0033 'International Tables Vol C Tables 4.2.6.8 and 6.1.1.4'
O O 0.0106 0.0060 'International Tables Vol C Tables 4.2.6.8 and 6.1.1.4'

loop_
_geom_angle_atom_site_label_1
_geom_angle_atom_site_label_2
_geom_angle_atom_site_label_3
_geom_angle
_geom_angle_site_symmetry_1
_geom_angle_site_symmetry_3
O1A C1 O1B 125.2(2) . .
O1A C1 C2 120.9(2) . .
O1B C1 C2 113.9(2) . .
C3 C2 C1 123.7(2) . .
C3 C2 H2 118.2 . .
C1 C2 H2 118.2 . .
C2 C3 C4 122.7(2) . .
C2 C3 H3 118.6 . .
C4 C3 H3 118.6 . .
O4A C4 O4B 125.3(2) . .
O4A C4 C3 120.0(2) . .
O4B C4 C3 114.7(2) . .
C1 O1B H1 109.5 . .
C4 O4B H4 109.5 . .
C26 C21 C22 117.6(3) . .
C26 C21 C27 121.5(3) . .
C22 C21 C27 120.9(3) . .
C21 C22 C23 121.8(3) . .
C21 C22 H22 119.1 . .
C23 C22 H22 119.1 . .
C24 C23 C22 118.6(3) . .
C24 C23 H23 120.7 . .
C22 C23 H23 120.7 . .
C25 C24 C23 120.9(2) . .
C25 C24 N24 119.5(2) . .
C23 C24 N24 119.5(2) . .
C24 C25 C26 119.5(3) . .
C24 C25 H25 120.2 . .
C26 C25 H25 120.2 . .
C21 C26 C25 121.5(3) . .
C21 C26 H26 119.3 . .
C25 C26 H26 119.3 . .
C21 C27 H27A 109.5 . .
C21 C27 H27B 109.5 . .
H27A C27 H27B 109.5 . .
C21 C27 H27C 109.5 . .
H27A C27 H27C 109.5 . .
H27B C27 H27C 109.5 . .
C24 N24 H24A 109.5 . .
C24 N24 H24B 109.5 . .
H24A N24 H24B 109.5 . .
C24 N24 H24C 109.5 . .
H24A N24 H24C 109.5 . .
H24B N24 H24C 109.5 . .
O31B C31 O31A 124.2(2) . .
O31B C31 C32 120.7(2) . .
O31A C31 C32 115.1(2) . .
C33 C32 C31 123.0(2) . .
C33 C32 H32 118.5 . .
C31 C32 H32 118.5 . .
C32 C33 C34 123.6(2) . .
C32 C33 H33 118.2 . .
C34 C33 H33 118.2 . .
O34B C34 O34A 124.2(2) . .
O34B C34 C33 120.9(2) . .
O34A C34 C33 114.9(2) . .
C31 O31A H31 109.5 . .
C34 O34A H34 109.5 . .
C46 C41 C42 117.9(3) . .
C46 C41 C47 121.0(3) . .
C42 C41 C47 121.1(3) . .
C41 C42 C43 121.2(3) . .
C41 C42 H42 119.4 . .
C43 C42 H42 119.4 . .
C44 C43 C42 119.4(3) . .
C44 C43 H43 120.3 . .
C42 C43 H43 120.3 . .
C45 C44 C43 120.6(2) . .
C45 C44 N44 120.3(2) . .
C43 C44 N44 119.0(2) . .
C44 C45 C46 119.1(3) . .
C44 C45 H45 120.5 . .
C46 C45 H45 120.5 . .
C41 C46 C45 121.8(3) . .
C41 C46 H46 119.1 . .
C45 C46 H46 119.1 . .
C41 C47 H47A 109.5 . .
C41 C47 H47B 109.5 . .
H47A C47 H47B 109.5 . .
C41 C47 H47C 109.5 . .
H47A C47 H47C 109.5 . .
H47B C47 H47C 109.5 . .
C44 N44 H44A 109.5 . .
C44 N44 H44B 109.5 . .
H44A N44 H44B 109.5 . .
C44 N44 H44C 109.5 . .
H44A N44 H44C 109.5 . .
H44B N44 H44C 109.5 . .

loop_
_geom_bond_atom_site_label_1
_geom_bond_atom_site_label_2
_geom_bond_distance
_geom_bond_site_symmetry_2
C1 O1A 1.236(3) .
C1 O1B 1.295(3) .
C1 C2 1.488(3) .
C2 C3 1.311(3) .
C2 H2 0.9300 .
C3 C4 1.490(3) .
C3 H3 0.9300 .
C4 O4A 1.237(3) .
C4 O4B 1.294(3) .
O1B H1 0.8200 .
O4B H4 0.8200 .
C21 C26 1.375(4) .
C21 C22 1.386(4) .
C21 C27 1.513(4) .
C22 C23 1.386(4) .
C22 H22 0.9300 .
C23 C24 1.372(3) .
C23 H23 0.9300 .
C24 C25 1.370(3) .
C24 N24 1.469(3) .
C25 C26 1.381(4) .
C25 H25 0.9300 .
C26 H26 0.9300 .
C27 H27A 0.9600 .
C27 H27B 0.9600 .
C27 H27C 0.9600 .
N24 H24A 0.8900 .
N24 H24B 0.8900 .
N24 H24C 0.8900 .
C31 O31B 1.240(3) .
C31 O31A 1.291(3) .
C31 C32 1.486(3) .
C32 C33 1.321(3) .
C32 H32 0.9300 .
C33 C34 1.483(3) .
C33 H33 0.9300 .
C34 O34B 1.239(3) .
C34 O34A 1.291(3) .
O31A H31 0.8200 .
O34A H34 0.8200 .
C41 C46 1.374(4) .
C41 C42 1.378(4) .
C41 C47 1.507(4) .
C42 C43 1.387(4) .
C42 H42 0.9300 .
C43 C44 1.370(4) .
C43 H43 0.9300 .
C44 C45 1.368(3) .
C44 N44 1.464(3) .
C45 C46 1.385(4) .
C45 H45 0.9300 .
C46 H46 0.9300 .
C47 H47A 0.9600 .
C47 H47B 0.9600 .
C47 H47C 0.9600 .
N44 H44A 0.8900 .
N44 H44B 0.8900 .
N44 H44C 0.8900 .

loop_
_geom_hbond_atom_site_label_D
_geom_hbond_atom_site_label_H
_geom_hbond_atom_site_label_A
_geom_hbond_distance_DH
_geom_hbond_distance_HA
_geom_hbond_distance_DA
_geom_hbond_angle_DHA
_geom_hbond_site_symmetry_A
O34A H34 O1B 0.82 1.64 2.457(2) 177.1 1_654
O34A H34 O1A 0.82 2.79 3.314(2) 123.6 1_654
N24 H24A O4B 0.89 2.03 2.891(3) 163.8 .
N24 H24A O31B 0.89 2.66 3.101(3) 111.9 .
O31A H31 O4B 0.82 1.63 2.452(2) 176.2 .
O31A H31 O4A 0.82 2.80 3.350(2) 126.3 .
N44 H44B O4A 0.89 1.87 2.759(2) 172.1 .
N24 H24B O34B 0.89 1.91 2.796(3) 171.8 1_455
N24 H24C O1A 0.89 1.85 2.739(2) 174.6 3_556
N44 H44A O1B 0.89 2.01 2.856(2) 158.1 3_656
N44 H44A O34B 0.89 2.60 3.093(2) 115.9 3_755
N44 H44C O31B 0.89 1.91 2.797(3) 173.5 3_655
